data_7152732
loop_
_publ_author_name
'Balan, Dan'
'Burns, Christopher J.'
'Fisk, Nicholas G.'
'H\"ugel, Helmut'
'Huang, David C. S.'
'Segal, David'
'White, Charlotte'
'Wagler, J\"org'
'Rizzacasa, Mark A.'

_publ_section_title
;
 Synthesis and biological evaluation of a potent salicylihalamide A lactam
 analogue.
;
_journal_issue 40
_journal_name_full 'Organic &amp; biomolecular chemistry'
_journal_page_first 8147
_journal_page_last 8153
_journal_paper_doi 10.1039/c2ob26649k
_journal_volume 10
_journal_year 2012
_chemical_absolute_configuration ad
_chemical_formula_moiety 'C29 H37 N O5'
_chemical_formula_sum 'C29 H37 N O5'
_chemical_formula_weight 479.60
_chemical_name_systematic
;
?
;
_space_group_IT_number 4
_symmetry_cell_setting monoclinic
_symmetry_space_group_name_Hall 'P 2yb'
_symmetry_space_group_name_H-M 'P 1 21 1'
_atom_sites_solution_hydrogens geom
_atom_sites_solution_primary direct
_atom_sites_solution_secondary difmap
_audit_creation_method SHELXL-97
_cell_angle_alpha 90.00
_cell_angle_beta 118.2340(10)
_cell_angle_gamma 90.00
_cell_formula_units_Z 2
_cell_length_a 17.1331(3)
_cell_length_b 5.08920(10)
_cell_length_c 17.6727(3)
_cell_measurement_reflns_used 9957
_cell_measurement_temperature 200(2)
_cell_measurement_theta_max 66.00
_cell_measurement_theta_min 2.84
_cell_volume 1357.61(4)
_computing_cell_refinement 'Bruker SAINT'
_computing_data_collection 'Bruker APEX2'
_computing_data_reduction 'Bruker SAINT'
_computing_molecular_graphics 'Bruker SHELXTL'
_computing_publication_material 'Bruker SHELXTL'
_computing_structure_refinement 'SHELXL-97 (Sheldrick, 2008)'
_computing_structure_solution 'SHELXS-97 (Sheldrick, 2008)'
_diffrn_ambient_temperature 200(2)
_diffrn_measured_fraction_theta_full 0.992
_diffrn_measured_fraction_theta_max 0.993
_diffrn_measurement_device_type 'CCD area detector'
_diffrn_measurement_method 'phi and omega scans'
_diffrn_radiation_monochromator graphite
_diffrn_radiation_source 'fine-focus sealed tube'
_diffrn_radiation_type CuK\a
_diffrn_radiation_wavelength 1.54178
_diffrn_reflns_av_R_equivalents 0.0340
_diffrn_reflns_av_sigmaI/netI 0.0240
_diffrn_reflns_limit_h_max 20
_diffrn_reflns_limit_h_min -20
_diffrn_reflns_limit_k_max 5
_diffrn_reflns_limit_k_min -5
_diffrn_reflns_limit_l_max 20
_diffrn_reflns_limit_l_min -20
_diffrn_reflns_number 18755
_diffrn_reflns_theta_full 65.99
_diffrn_reflns_theta_max 65.99
_diffrn_reflns_theta_min 2.84
_exptl_absorpt_coefficient_mu 0.637
_exptl_absorpt_correction_T_max 0.9390
_exptl_absorpt_correction_T_min 0.8173
_exptl_absorpt_correction_type multi-scan
_exptl_absorpt_process_details SADABS
_exptl_crystal_colour colorless
_exptl_crystal_density_diffrn 1.173
_exptl_crystal_density_method 'not measured'
_exptl_crystal_description needle
_exptl_crystal_F_000 516
_exptl_crystal_size_max 0.40
_exptl_crystal_size_mid 0.15
_exptl_crystal_size_min 0.10
_refine_diff_density_max 0.233
_refine_diff_density_min -0.169
_refine_diff_density_rms 0.035
_refine_ls_abs_structure_details 'Flack H D (1983), Acta Cryst. A39, 876-881'
_refine_ls_abs_structure_Flack 0.1(2)
_refine_ls_extinction_method none
_refine_ls_goodness_of_fit_ref 1.038
_refine_ls_hydrogen_treatment mixed
_refine_ls_matrix_type full
_refine_ls_number_parameters 351
_refine_ls_number_reflns 4419
_refine_ls_number_restraints 9
_refine_ls_restrained_S_all 1.037
_refine_ls_R_factor_all 0.0452
_refine_ls_R_factor_gt 0.0429
_refine_ls_shift/su_max 0.001
_refine_ls_shift/su_mean 0.000
_refine_ls_structure_factor_coef Fsqd
_refine_ls_weighting_details 'calc w=1/[\s^2^(Fo^2^)+(0.0794P)^2^+0.1856P] where P=(Fo^2^+2Fc^2^)/3'
_refine_ls_weighting_scheme calc
_refine_ls_wR_factor_gt 0.1184
_refine_ls_wR_factor_ref 0.1217
_reflns_number_gt 4194
_reflns_number_total 4419
_reflns_threshold_expression >2sigma(I)
_cod_data_source_file c2ob26649k.txt
_cod_data_source_block dan002_01
_cod_original_sg_symbol_Hall P2yb
_cod_original_sg_symbol_H-M P21
_cod_database_code 7152732

loop_
_symmetry_equiv_pos_as_xyz
'x, y, z'
'-x, y+1/2, -z'

loop_
_atom_site_label
_atom_site_type_symbol
_atom_site_fract_x
_atom_site_fract_y
_atom_site_fract_z
_atom_site_U_iso_or_equiv
_atom_site_adp_type
_atom_site_occupancy
_atom_site_symmetry_multiplicity
_atom_site_calc_flag
_atom_site_refinement_flags
_atom_site_disorder_assembly
_atom_site_disorder_group
O1 O 0.02111(9) 0.6065(10) 0.84936(8) 0.0513(3) Uani 1 1 d . A .
O2 O 0.11809(11) 0.9025(10) 0.93546(13) 0.0780(5) Uani 1 1 d . A .
O3 O -0.05825(10) 1.1911(10) 0.69048(9) 0.0497(3) Uani 1 1 d . A .
O4 O 0.21335(9) 0.8264(10) 0.73393(9) 0.0565(4) Uani 1 1 d . . .
N1 N -0.05987(10) 0.7526(10) 0.67087(9) 0.0401(3) Uani 1 1 d . A .
H1 H -0.0651(12) 0.602(6) 0.6889(12) 0.041(5) Uiso 1 1 d . . .
C1 C -0.09684(11) 0.9201(10) 0.77816(10) 0.0389(4) Uani 1 1 d . A .
C2 C -0.17073(12) 1.0537(10) 0.77356(12) 0.0463(4) Uani 1 1 d . . .
C3 C -0.19328(14) 1.0111(10) 0.83853(14) 0.0570(5) Uani 1 1 d . A .
H3 H -0.2429 1.1003 0.8366 0.068 Uiso 1 1 calc R . .
C4 C -0.14505(16) 0.8419(11) 0.90588(13) 0.0619(6) Uani 1 1 d . . .
H4 H -0.1618 0.8168 0.9495 0.074 Uiso 1 1 calc R A .
C5 C -0.07311(14) 0.7097(10) 0.91031(11) 0.0544(5) Uani 1 1 d . A .
H5 H -0.0403 0.5916 0.9562 0.065 Uiso 1 1 calc R . .
C6 C -0.04951(12) 0.7522(10) 0.84664(10) 0.0435(4) Uani 1 1 d . . .
C7 C -0.22545(14) 1.2392(11) 0.70018(14) 0.0589(5) Uani 0.872(4) 1 d PD A 1
H7A H -0.1984 1.4162 0.7154 0.071 Uiso 0.872(4) 1 calc PR A 1
H7B H -0.2215 1.1803 0.6487 0.071 Uiso 0.872(4) 1 calc PR A 1
C8 C -0.32073(18) 1.2625(11) 0.67694(19) 0.0671(7) Uani 0.872(4) 1 d PD A 1
H8 H -0.3551 1.1065 0.6581 0.081 Uiso 0.872(4) 1 calc PR A 1
C9 C -0.3618(3) 1.4741(13) 0.6797(3) 0.0936(13) Uani 0.872(4) 1 d PD A 1
H9A H -0.3305 1.6354 0.6980 0.112 Uiso 0.872(4) 1 calc PR A 1
H9B H -0.4232 1.4674 0.6633 0.112 Uiso 0.872(4) 1 calc PR A 1
C7A C -0.22545(14) 1.2392(11) 0.70018(14) 0.0589(5) Uani 0.128(4) 1 d PD A 2
H7C H -0.1837 1.3448 0.6886 0.071 Uiso 0.128(4) 1 calc PR A 2
H7D H -0.2602 1.1305 0.6485 0.071 Uiso 0.128(4) 1 calc PR A 2
C8A C -0.2879(10) 1.425(3) 0.7085(13) 0.0671(7) Uani 0.128(4) 1 d PD A 2
H8A H -0.2690 1.5451 0.7551 0.081 Uiso 0.128(4) 1 calc PR A 2
C9A C -0.3699(14) 1.414(8) 0.649(2) 0.0936(13) Uani 0.128(4) 1 d PD A 2
H9C H -0.3870 1.2924 0.6028 0.112 Uiso 0.128(4) 1 calc PR A 2
H9D H -0.4128 1.5286 0.6506 0.112 Uiso 0.128(4) 1 calc PR A 2
C10 C 0.10396(13) 0.7012(10) 0.89681(12) 0.0504(5) Uani 1 1 d . . .
C11 C 0.17094(16) 0.5225(11) 0.89317(16) 0.0659(6) Uani 1 1 d . A .
H11A H 0.2282 0.5478 0.9446 0.099 Uiso 1 1 calc R . .
H11B H 0.1769 0.5623 0.8419 0.099 Uiso 1 1 calc R . .
H11C H 0.1518 0.3398 0.8907 0.099 Uiso 1 1 calc R . .
C12 C -0.06926(11) 0.9666(10) 0.70976(10) 0.0382(4) Uani 1 1 d . . .
C13 C -0.4296(6) 0.562(2) 0.4405(8) 0.134(4) Uani 0.493(8) 1 d PD B 1
H13A H -0.4501 0.4787 0.3862 0.161 Uiso 0.493(8) 1 calc PR B 1
H13B H -0.4512 0.5061 0.4785 0.161 Uiso 0.493(8) 1 calc PR B 1
C14 C -0.3719(4) 0.752(2) 0.4628(5) 0.108(3) Uani 0.493(8) 1 d PD B 1
H14 H -0.3542 0.8263 0.5178 0.130 Uiso 0.493(8) 1 calc PR B 1
C15 C -0.3310(3) 0.865(3) 0.4140(8) 0.096(3) Uani 0.493(8) 1 d PD B 1
H15A H -0.3527 1.0473 0.3974 0.116 Uiso 0.493(8) 1 calc PR B 1
H15B H -0.3494 0.7624 0.3606 0.116 Uiso 0.493(8) 1 calc PR B 1
C16 C -0.22950(17) 0.8683(11) 0.46496(16) 0.0701(6) Uani 0.493(8) 1 d PD B 1
H16A H -0.2057 0.9444 0.4285 0.084 Uiso 0.493(8) 1 calc PR B 1
H16B H -0.2112 0.9838 0.5156 0.084 Uiso 0.493(8) 1 calc PR B 1
C13A C -0.4416(5) 0.546(2) 0.3811(9) 0.114(3) Uani 0.507(8) 1 d PD B 2
H13C H -0.4481 0.5313 0.4314 0.136 Uiso 0.507(8) 1 calc PR B 2
H13D H -0.4767 0.4399 0.3324 0.136 Uiso 0.507(8) 1 calc PR B 2
C14A C -0.3845(3) 0.7107(15) 0.3789(4) 0.080(2) Uani 0.507(8) 1 d PD B 2
H14A H -0.3805 0.7175 0.3271 0.096 Uiso 0.507(8) 1 calc PR B 2
C15A C -0.3258(3) 0.887(3) 0.4480(8) 0.096(3) Uani 0.507(8) 1 d PD B 2
H15C H -0.3285 0.8412 0.5012 0.116 Uiso 0.507(8) 1 calc PR B 2
H15D H -0.3469 1.0696 0.4325 0.116 Uiso 0.507(8) 1 calc PR B 2
C16A C -0.22950(17) 0.8683(11) 0.46496(16) 0.0701(6) Uani 0.507(8) 1 d PD B 2
H16C H -0.2272 0.9127 0.4115 0.084 Uiso 0.507(8) 1 calc PR B 2
H16D H -0.1935 0.9997 0.5091 0.084 Uiso 0.507(8) 1 calc PR B 2
C17 C -0.18931(16) 0.5990(11) 0.49501(14) 0.0615(5) Uani 1 1 d . . .
H17A H -0.2031 0.5400 0.5408 0.074 Uiso 1 1 calc R B 1
H17B H -0.2182 0.4747 0.4464 0.074 Uiso 1 1 calc R B 1
C18 C -0.09101(14) 0.5834(11) 0.52872(11) 0.0514(5) Uani 1 1 d . A .
H18A H -0.0784 0.6206 0.4806 0.062 Uiso 1 1 calc R . .
H18B H -0.0722 0.4003 0.5473 0.062 Uiso 1 1 calc R . .
C19 C -0.03327(12) 0.7661(10) 0.60337(10) 0.0409(4) Uani 1 1 d . . .
H19 H -0.0426 0.9503 0.5811 0.049 Uiso 1 1 calc R A .
C20 C 0.06441(13) 0.7002(10) 0.63974(11) 0.0455(4) Uani 1 1 d . A .
H20A H 0.0768 0.5330 0.6720 0.055 Uiso 1 1 calc R . .
H20B H 0.0781 0.6743 0.5917 0.055 Uiso 1 1 calc R . .
C21 C 0.12406(13) 0.9117(10) 0.69842(13) 0.0492(4) Uani 1 1 d . A .
H21A H 0.1160 1.0764 0.6657 0.059 Uiso 1 1 calc R . .
H21B H 0.1088 0.9468 0.7450 0.059 Uiso 1 1 calc R . .
C22 C 0.27228(17) 1.0216(11) 0.78788(18) 0.0726(7) Uani 0.872(4) 1 d PD A 1
H22A H 0.2592 1.0593 0.8357 0.087 Uiso 0.872(4) 1 calc PR A 1
H22B H 0.2636 1.1856 0.7547 0.087 Uiso 0.872(4) 1 calc PR A 1
C23 C 0.36656(9) 0.9329(11) 0.82361(14) 0.0646(6) Uani 0.872(4) 1 d PGD A 1
C24 C 0.39199(12) 0.7367(12) 0.78506(16) 0.0978(15) Uani 0.872(4) 1 d PG A 1
H24 H 0.3489 0.6527 0.7345 0.117 Uiso 0.872(4) 1 calc PR A 1
C25 C 0.48049(13) 0.6634(12) 0.82050(17) 0.1004(15) Uani 0.872(4) 1 d PG A 1
H25 H 0.4979 0.5293 0.7942 0.120 Uiso 0.872(4) 1 calc PR A 1
C26 C 0.54356(9) 0.7863(11) 0.89450(15) 0.0733(8) Uani 0.872(4) 1 d PGD A 1
C27 C 0.51813(12) 0.9825(11) 0.93305(14) 0.0930(12) Uani 0.872(4) 1 d PG A 1
H27 H 0.5612 1.0665 0.9836 0.112 Uiso 0.872(4) 1 calc PR A 1
C28 C 0.42963(14) 1.0558(11) 0.89760(15) 0.0884(11) Uani 0.872(4) 1 d PG A 1
H28 H 0.4122 1.1899 0.9239 0.106 Uiso 0.872(4) 1 calc PR A 1
C29 C 0.6609(10) 0.521(2) 0.9023(17) 0.124(3) Uani 0.872(4) 1 d PD A 1
H29A H 0.6487 0.5657 0.8438 0.186 Uiso 0.872(4) 1 calc PR A 1
H29B H 0.6297 0.3579 0.9011 0.186 Uiso 0.872(4) 1 calc PR A 1
H29C H 0.7248 0.4952 0.9384 0.186 Uiso 0.872(4) 1 calc PR A 1
O5 O 0.63214(14) 0.7214(17) 0.93550(16) 0.0919(10) Uani 0.872(4) 1 d PD A 1
C22A C 0.27228(17) 1.0216(11) 0.78788(18) 0.0726(7) Uani 0.128(4) 1 d PD A 2
H22C H 0.2609 1.0525 0.8371 0.087 Uiso 0.128(4) 1 calc PR A 2
H22D H 0.2610 1.1881 0.7554 0.087 Uiso 0.128(4) 1 calc PR A 2
C23A C 0.3673(4) 0.944(4) 0.8210(11) 0.0646(6) Uani 0.128(4) 1 d PGD A 2
C24A C 0.3897(6) 0.689(4) 0.8108(12) 0.0978(15) Uani 0.128(4) 1 d PG A 2
H24A H 0.3447 0.5612 0.7833 0.117 Uiso 0.128(4) 1 calc PR A 2
C25A C 0.4781(7) 0.621(4) 0.8409(13) 0.1004(15) Uani 0.128(4) 1 d PG A 2
H25A H 0.4934 0.4470 0.8339 0.120 Uiso 0.128(4) 1 calc PR A 2
C26A C 0.5441(4) 0.809(5) 0.8812(13) 0.0733(8) Uani 0.128(4) 1 d PGD A 2
C27A C 0.5216(6) 1.064(4) 0.8913(10) 0.0930(12) Uani 0.128(4) 1 d PG A 2
H27A H 0.5667 1.1921 0.9189 0.112 Uiso 0.128(4) 1 calc PR A 2
C28A C 0.4333(7) 1.132(4) 0.8612(9) 0.0884(11) Uani 0.128(4) 1 d PG A 2
H28A H 0.4180 1.3063 0.8682 0.106 Uiso 0.128(4) 1 calc PR A 2
C29A C 0.653(8) 0.471(12) 0.902(13) 0.124(3) Uani 0.128(4) 1 d PD A 2
H29D H 0.7163 0.4476 0.9183 0.186 Uiso 0.128(4) 1 d PR A 2
H29E H 0.6170 0.4058 0.8434 0.186 Uiso 0.128(4) 1 d PR A 2
H29F H 0.6395 0.3726 0.9417 0.186 Uiso 0.128(4) 1 d PR A 2
O5A O 0.6297(9) 0.726(7) 0.9080(16) 0.0919(10) Uani 0.128(4) 1 d PD A 2

loop_
_atom_site_aniso_label
_atom_site_aniso_U_11
_atom_site_aniso_U_22
_atom_site_aniso_U_33
_atom_site_aniso_U_23
_atom_site_aniso_U_13
_atom_site_aniso_U_12
O1 0.0605(8) 0.0418(8) 0.0470(6) -0.0031(6) 0.0218(5) 0.0069(6)
O2 0.0634(9) 0.0636(11) 0.1063(13) -0.0255(10) 0.0397(9) -0.0117(8)
O3 0.0772(9) 0.0254(7) 0.0632(7) -0.0002(6) 0.0470(7) -0.0014(6)
O4 0.0568(8) 0.0484(9) 0.0716(8) -0.0021(7) 0.0363(7) 0.0020(6)
N1 0.0597(9) 0.0233(8) 0.0474(8) 0.0032(6) 0.0337(7) 0.0014(6)
C1 0.0497(9) 0.0284(9) 0.0443(8) -0.0049(7) 0.0269(7) -0.0060(7)
C2 0.0504(9) 0.0393(11) 0.0546(10) -0.0047(8) 0.0293(8) -0.0029(8)
C3 0.0643(11) 0.0551(14) 0.0681(12) -0.0077(10) 0.0448(10) -0.0042(10)
C4 0.0793(14) 0.0682(15) 0.0551(11) -0.0025(10) 0.0458(10) -0.0076(12)
C5 0.0725(12) 0.0500(12) 0.0423(9) 0.0024(9) 0.0283(8) -0.0045(10)
C6 0.0533(9) 0.0360(10) 0.0415(8) -0.0052(7) 0.0227(7) -0.0029(8)
C7 0.0603(11) 0.0510(13) 0.0712(12) 0.0061(10) 0.0360(10) 0.0072(10)
C8 0.0574(14) 0.0505(17) 0.0851(17) 0.0004(13) 0.0270(13) 0.0024(12)
C9 0.0681(16) 0.074(3) 0.133(4) -0.007(2) 0.043(2) 0.0173(19)
C7A 0.0603(11) 0.0510(13) 0.0712(12) 0.0061(10) 0.0360(10) 0.0072(10)
C8A 0.0574(14) 0.0505(17) 0.0851(17) 0.0004(13) 0.0270(13) 0.0024(12)
C9A 0.0681(16) 0.074(3) 0.133(4) -0.007(2) 0.043(2) 0.0173(19)
C10 0.0606(11) 0.0456(12) 0.0509(9) 0.0086(9) 0.0313(8) 0.0028(9)
C11 0.0705(13) 0.0671(16) 0.0692(12) 0.0166(11) 0.0404(11) 0.0188(12)
C12 0.0487(8) 0.0264(9) 0.0427(8) -0.0013(7) 0.0244(7) -0.0007(7)
C13 0.082(5) 0.166(11) 0.153(8) 0.059(9) 0.055(6) 0.020(6)
C14 0.076(4) 0.140(8) 0.109(5) 0.007(5) 0.045(4) 0.014(5)
C15 0.081(2) 0.072(3) 0.116(9) 0.022(5) 0.030(3) 0.012(2)
C16 0.0780(15) 0.0476(14) 0.0770(14) 0.0066(11) 0.0304(12) 0.0016(12)
C13A 0.080(4) 0.092(6) 0.161(9) 0.007(6) 0.050(6) 0.003(4)
C14A 0.070(3) 0.065(4) 0.096(4) 0.009(3) 0.032(3) 0.014(3)
C15A 0.081(2) 0.072(3) 0.116(9) 0.022(5) 0.030(3) 0.012(2)
C16A 0.0780(15) 0.0476(14) 0.0770(14) 0.0066(11) 0.0304(12) 0.0016(12)
C17 0.0757(14) 0.0450(12) 0.0565(11) 0.0048(10) 0.0253(10) -0.0028(11)
C18 0.0761(12) 0.0371(10) 0.0450(9) 0.0008(8) 0.0319(9) 0.0030(10)
C19 0.0621(10) 0.0282(9) 0.0431(8) 0.0048(7) 0.0338(8) 0.0053(8)
C20 0.0655(11) 0.0327(10) 0.0514(9) 0.0041(8) 0.0384(8) 0.0071(9)
C21 0.0602(11) 0.0420(11) 0.0558(10) 0.0054(8) 0.0359(9) 0.0074(9)
C22 0.0690(14) 0.0556(16) 0.0941(17) -0.0111(12) 0.0392(13) -0.0012(11)
C23 0.0615(12) 0.0605(15) 0.0706(13) -0.0038(11) 0.0301(10) -0.0056(11)
C24 0.0585(14) 0.116(3) 0.099(3) -0.047(2) 0.0214(15) 0.0069(17)
C25 0.0610(14) 0.121(3) 0.105(3) -0.043(2) 0.0279(15) 0.0046(18)
C26 0.0574(12) 0.089(2) 0.0673(16) 0.0109(15) 0.0245(11) -0.0096(13)
C27 0.0786(18) 0.116(3) 0.0630(18) -0.013(2) 0.0160(15) 0.003(2)
C28 0.0851(19) 0.108(3) 0.0650(18) -0.0150(18) 0.0298(15) 0.0064(19)
C29 0.054(4) 0.133(5) 0.169(4) -0.009(6) 0.040(3) 0.005(4)
O5 0.0538(10) 0.126(2) 0.079(2) 0.010(2) 0.0180(11) -0.0038(12)
C22A 0.0690(14) 0.0556(16) 0.0941(17) -0.0111(12) 0.0392(13) -0.0012(11)
C23A 0.0615(12) 0.0605(15) 0.0706(13) -0.0038(11) 0.0301(10) -0.0056(11)
C24A 0.0585(14) 0.116(3) 0.099(3) -0.047(2) 0.0214(15) 0.0069(17)
C25A 0.0610(14) 0.121(3) 0.105(3) -0.043(2) 0.0279(15) 0.0046(18)
C26A 0.0574(12) 0.089(2) 0.0673(16) 0.0109(15) 0.0245(11) -0.0096(13)
C27A 0.0786(18) 0.116(3) 0.0630(18) -0.013(2) 0.0160(15) 0.003(2)
C28A 0.0851(19) 0.108(3) 0.0650(18) -0.0150(18) 0.0298(15) 0.0064(19)
C29A 0.054(4) 0.133(5) 0.169(4) -0.009(6) 0.040(3) 0.005(4)
O5A 0.0538(10) 0.126(2) 0.079(2) 0.010(2) 0.0180(11) -0.0038(12)

loop_
_atom_type_symbol
_atom_type_description
_atom_type_scat_dispersion_real
_atom_type_scat_dispersion_imag
_atom_type_scat_source
C C 0.0181 0.0091 'International Tables Vol C Tables 4.2.6.8 and 6.1.1.4'
H H 0.0000 0.0000 'International Tables Vol C Tables 4.2.6.8 and 6.1.1.4'
N N 0.0311 0.0180 'International Tables Vol C Tables 4.2.6.8 and 6.1.1.4'
O O 0.0492 0.0322 'International Tables Vol C Tables 4.2.6.8 and 6.1.1.4'

loop_
_geom_angle_atom_site_label_1
_geom_angle_atom_site_label_2
_geom_angle_atom_site_label_3
_geom_angle
C10 O1 C6 118.0(4)
C22 O4 C21 111.05(17)
C12 N1 C19 122.6(4)
C12 N1 H1 118.8(14)
C19 N1 H1 118.3(14)
C6 C1 C2 119.18(15)
C6 C1 C12 121.31(15)
C2 C1 C12 119.50(16)
C3 C2 C1 118.13(19)
C3 C2 C7 120.12(18)
C1 C2 C7 121.74(15)
C4 C3 C2 121.4(2)
C4 C3 H3 119.3
C2 C3 H3 119.3
C5 C4 C3 120.60(17)
C5 C4 H4 119.7
C3 C4 H4 119.7
C4 C5 C6 118.52(19)
C4 C5 H5 120.7
C6 C5 H5 120.7
C5 C6 C1 122.12(17)
C5 C6 O1 118.06(17)
C1 C6 O1 119.69(14)
C8 C7 C2 116.05(19)
C8 C7 H7A 108.3
C2 C7 H7A 108.3
C8 C7 H7B 108.3
C2 C7 H7B 108.3
H7A C7 H7B 107.4
C9 C8 C7 126.8(3)
C9 C8 H8 116.6
C7 C8 H8 116.6
C8 C9 H9A 120.0
C8 C9 H9B 120.0
H9A C9 H9B 120.0
C9A C8A H8A 121.8
C8A C9A H9C 120.0
C8A C9A H9D 120.0
H9C C9A H9D 120.0
O2 C10 O1 122.12(19)
O2 C10 C11 126.7(2)
O1 C10 C11 111.1(2)
C10 C11 H11A 109.5
C10 C11 H11B 109.5
H11A C11 H11B 109.5
C10 C11 H11C 109.5
H11A C11 H11C 109.5
H11B C11 H11C 109.5
O3 C12 N1 122.79(14)
O3 C12 C1 120.9(4)
N1 C12 C1 116.3(4)
C14 C13 H13A 120.0
C14 C13 H13B 120.0
H13A C13 H13B 120.0
C13 C14 C15 128.4(10)
C13 C14 H14 115.8
C15 C14 H14 115.8
C14 C15 C16 112.6(7)
C14 C15 H15A 109.1
C16 C15 H15A 109.1
C14 C15 H15B 109.1
C16 C15 H15B 109.1
H15A C15 H15B 107.8
C17 C16 C15 113.5(6)
C17 C16 H16A 108.9
C15 C16 H16A 108.9
C17 C16 H16B 108.9
C15 C16 H16B 108.9
H16A C16 H16B 107.7
C14A C13A H13C 120.0
C14A C13A H13D 120.0
H13C C13A H13D 120.0
C13A C14A C15A 126.7(9)
C13A C14A H14A 116.6
C15A C14A H14A 116.6
C14A C15A H15C 109.2
C14A C15A H15D 109.2
H15C C15A H15D 107.9
C18 C17 C16 115.3(2)
C18 C17 H17A 108.5
C16 C17 H17A 108.5
C18 C17 H17B 108.5
C16 C17 H17B 108.5
H17A C17 H17B 107.5
C17 C18 C19 117.14(17)
C17 C18 H18A 108.0
C19 C18 H18A 108.0
C17 C18 H18B 108.0
C19 C18 H18B 108.0
H18A C18 H18B 107.3
N1 C19 C20 110.46(13)
N1 C19 C18 110.46(15)
C20 C19 C18 111.33(15)
N1 C19 H19 108.2
C20 C19 H19 108.2
C18 C19 H19 108.2
C21 C20 C19 112.7(4)
C21 C20 H20A 109.1
C19 C20 H20A 109.1
C21 C20 H20B 109.1
C19 C20 H20B 109.1
H20A C20 H20B 107.8
O4 C21 C20 108.9(4)
O4 C21 H21A 109.9
C20 C21 H21A 109.9
O4 C21 H21B 109.9
C20 C21 H21B 109.9
H21A C21 H21B 108.3
O4 C22 C23 110.8(2)
O4 C22 H22A 109.5
C23 C22 H22A 109.5
O4 C22 H22B 109.5
C23 C22 H22B 109.5
H22A C22 H22B 108.1
C24 C23 C28 120.0
C24 C23 C22 122.35(18)
C28 C23 C22 117.65(18)
C23 C24 C25 120.0
C23 C24 H24 120.0
C25 C24 H24 120.0
C24 C25 C26 120.0
C24 C25 H25 120.0
C26 C25 H25 120.0
O5 C26 C25 124.0(2)
O5 C26 C27 115.9(2)
C25 C26 C27 120.0
C28 C27 C26 120.0
C28 C27 H27 120.0
C26 C27 H27 120.0
C27 C28 C23 120.0
C27 C28 H28 120.0
C23 C28 H28 120.0
C26 O5 C29 118.7(8)
C24A C23A C28A 120.0
C25A C24A C23A 120.00(5)
C25A C24A H24A 120.0
C23A C24A H24A 120.0
C24A C25A C26A 120.0
C24A C25A H25A 120.0
C26A C25A H25A 120.0
O5A C26A C27A 124(2)
O5A C26A C25A 116(2)
C27A C26A C25A 120.0
C28A C27A C26A 120.00(6)
C28A C27A H27A 120.0
C26A C27A H27A 120.0
C27A C28A C23A 120.0
C27A C28A H28A 120.0
C23A C28A H28A 120.0
O5A C29A H29D 114.4
O5A C29A H29E 109.6
H29D C29A H29E 109.5
O5A C29A H29F 104.2
H29D C29A H29F 109.5
H29E C29A H29F 109.5
C26A O5A C29A 124(6)

loop_
_geom_bond_atom_site_label_1
_geom_bond_atom_site_label_2
_geom_bond_distance
O1 C10 1.350(3)
O1 C6 1.400(2)
O2 C10 1.191(3)
O3 C12 1.232(7)
O4 C22 1.416(3)
O4 C21 1.419(2)
N1 C12 1.337(6)
N1 C19 1.466(2)
N1 H1 0.85(3)
C1 C6 1.387(3)
C1 C2 1.405(3)
C1 C12 1.510(2)
C2 C3 1.391(3)
C2 C7 1.517(3)
C3 C4 1.382(3)
C3 H3 0.9500
C4 C5 1.374(3)
C4 H4 0.9500
C5 C6 1.381(2)
C5 H5 0.9500
C7 C8 1.488(3)
C7 H7A 0.9900
C7 H7B 0.9900
C8 C9 1.300(5)
C8 H8 0.9500
C9 H9A 0.9500
C9 H9B 0.9500
C8A C9A 1.300(5)
C8A H8A 0.9500
C9A H9C 0.9500
C9A H9D 0.9500
C10 C11 1.489(3)
C11 H11A 0.9800
C11 H11B 0.9800
C11 H11C 0.9800
C13 C14 1.304(8)
C13 H13A 0.9500
C13 H13B 0.9500
C14 C15 1.463(9)
C14 H14 0.9500
C15 C16 1.534(5)
C15 H15A 0.9900
C15 H15B 0.9900
C16 C17 1.513(4)
C16 H16A 0.9900
C16 H16B 0.9900
C13A C14A 1.304(7)
C13A H13C 0.9500
C13A H13D 0.9500
C14A C15A 1.463(9)
C14A H14A 0.9500
C15A H15C 0.9900
C15A H15D 0.9900
C17 C18 1.499(3)
C17 H17A 0.9900
C17 H17B 0.9900
C18 C19 1.533(3)
C18 H18A 0.9900
C18 H18B 0.9900
C19 C20 1.519(3)
C19 H19 1.0000
C20 C21 1.508(3)
C20 H20A 0.9900
C20 H20B 0.9900
C21 H21A 0.9900
C21 H21B 0.9900
C22 C23 1.499(3)
C22 H22A 0.9900
C22 H22B 0.9900
C23 C24 1.3900
C23 C28 1.3900
C24 C25 1.3900
C24 H24 0.9500
C25 C26 1.3900
C25 H25 0.9500
C26 O5 1.377(2)
C26 C27 1.3900
C27 C28 1.3900
C27 H27 0.9500
C28 H28 0.9500
C29 O5 1.381(12)
C29 H29A 0.9800
C29 H29B 0.9800
C29 H29C 0.9800
C29 H29D 0.9290
C29 H29E 1.1178
C29 H29F 1.1951
C23A C24A 1.3900
C23A C28A 1.3900
C24A C25A 1.3900
C24A H24A 0.9500
C25A C26A 1.3900
C25A H25A 0.9500
C26A O5A 1.377(3)
C26A C27A 1.3900
C27A C28A 1.3900
C27A H27A 0.9500
C28A H28A 0.9500
C29A O5A 1.381(11)
C29A H29D 0.9800
C29A H29E 0.9800
C29A H29F 0.9800

loop_
_geom_torsion_atom_site_label_1
_geom_torsion_atom_site_label_2
_geom_torsion_atom_site_label_3
_geom_torsion_atom_site_label_4
_geom_torsion
C6 C1 C2 C3 0.0(3)
C12 C1 C2 C3 -178.59(17)
C6 C1 C2 C7 -179.79(18)
C12 C1 C2 C7 1.6(3)
C1 C2 C3 C4 -0.2(3)
C7 C2 C3 C4 179.6(2)
C2 C3 C4 C5 -0.2(4)
C3 C4 C5 C6 0.8(3)
C4 C5 C6 C1 -1.1(3)
C4 C5 C6 O1 -176.81(19)
C2 C1 C6 C5 0.7(3)
C12 C1 C6 C5 179.21(17)
C2 C1 C6 O1 176.34(16)
C12 C1 C6 O1 -5.1(3)
C10 O1 C6 C5 -86.8(2)
C10 O1 C6 C1 97.38(19)
C3 C2 C7 C8 -29.4(3)
C1 C2 C7 C8 150.4(2)
C2 C7 C8 C9 118.9(4)
C6 O1 C10 O2 -0.2(3)
C6 O1 C10 C11 179.66(16)
C19 N1 C12 O3 1.7(3)
C19 N1 C12 C1 -179.87(15)
C6 C1 C12 O3 -127.2(2)
C2 C1 C12 O3 51.4(2)
C6 C1 C12 N1 54.4(2)
C2 C1 C12 N1 -127.06(18)
C13 C14 C15 C16 -126.8(11)
C14 C15 C16 C17 57.8(13)
C15 C16 C17 C18 167.8(6)
C16 C17 C18 C19 56.8(2)
C12 N1 C19 C20 100.94(19)
C12 N1 C19 C18 -135.45(18)
C17 C18 C19 N1 48.1(2)
C17 C18 C19 C20 171.21(16)
N1 C19 C20 C21 -70.35(18)
C18 C19 C20 C21 166.55(15)
C22 O4 C21 C20 178.44(17)
C19 C20 C21 O4 176.02(14)
C21 O4 C22 C23 -178.71(19)
O4 C22 C23 C24 21.4(3)
O4 C22 C23 C28 -159.1(2)
C28 C23 C24 C25 0.0
C22 C23 C24 C25 179.5(3)
C23 C24 C25 C26 0.0
C24 C25 C26 O5 178.0(3)
C24 C25 C26 C27 0.0
O5 C26 C27 C28 -178.2(3)
C25 C26 C27 C28 0.0
C26 C27 C28 C23 0.0
C24 C23 C28 C27 0.0
C22 C23 C28 C27 -179.5(3)
C25 C26 O5 C29 -0.7(11)
C27 C26 O5 C29 177.4(11)
C28A C23A C24A C25A 0.0
C23A C24A C25A C26A 0.0
C24A C25A C26A O5A -179(2)
C24A C25A C26A C27A 0.0
O5A C26A C27A C28A 179(2)
C25A C26A C27A C28A 0.0
C26A C27A C28A C23A 0.0
C24A C23A C28A C27A 0.0
C27A C26A O5A C29A 177(11)
C25A C26A O5A C29A -4(11)
